data_2239983
loop_
_publ_author_name
'Zhang, Yong-Le'
'Zhang, Chuang'
'Guo, Wei'
'Wang, Jing'

_publ_section_title
;
 Crystal structure of
 4-{[(1<i>H</i>-1,2,4-triazol-1-yl)methyl]sulfanyl}phenol
;
_journal_coeditor_code DS2243
_journal_issue 10
_journal_name_full 'Acta Crystallographica Section E'
_journal_page_first o1106
_journal_paper_doi 10.1107/S1600536814019965
_journal_volume 70
_journal_year 2014
_chemical_formula_iupac 'C9 H9 N3 O S'
_chemical_formula_moiety 'C9 H9 N3 O S'
_chemical_formula_sum 'C9 H9 N3 O S'
_chemical_formula_weight 207.25
_chemical_name_systematic
;
4-{[(1<i>H</i>-1,2,4-Triazol-1-yl)methyl]sulfanyl}phenol
;
_space_group_IT_number 14
_symmetry_cell_setting monoclinic
_symmetry_space_group_name_Hall '-P 2yn'
_symmetry_space_group_name_H-M 'P 1 21/n 1'
_atom_sites_solution_hydrogens geom
_atom_sites_solution_primary direct
_atom_sites_solution_secondary difmap
_audit_creation_method SHELXL-97
_cell_angle_alpha 90.00
_cell_angle_beta 91.010(3)
_cell_angle_gamma 90.00
_cell_formula_units_Z 4
_cell_length_a 5.3975(10)
_cell_length_b 10.0099(19)
_cell_length_c 18.311(3)
_cell_measurement_reflns_used 1691
_cell_measurement_temperature 296(2)
_cell_measurement_theta_max 23.82
_cell_measurement_theta_min 2.32
_cell_volume 989.2(3)
_computing_cell_refinement 'APEX2 (Bruker, 2003)'
_computing_data_collection 'APEX2 (Bruker, 2003)'
_computing_data_reduction 'SAINT (Bruker, 2001)'
_computing_molecular_graphics 'SHELXTL (Sheldrick, 2008)'
_computing_publication_material 'SHELXTL (Sheldrick, 2008)'
_computing_structure_refinement 'SHELXL97 (Sheldrick, 2008)'
_computing_structure_solution 'SHELXS97 (Sheldrick, 2008)'
_diffrn_ambient_temperature 296(2)
_diffrn_measured_fraction_theta_full 0.999
_diffrn_measured_fraction_theta_max 0.999
_diffrn_measurement_device_type 'Bruker APEXII CCD area-detector'
_diffrn_measurement_method 'phi and omega scans'
_diffrn_radiation_monochromator graphite
_diffrn_radiation_source 'fine-focus sealed tube'
_diffrn_radiation_type MoK\a
_diffrn_radiation_wavelength 0.71073
_diffrn_reflns_av_R_equivalents 0.0201
_diffrn_reflns_av_sigmaI/netI 0.0229
_diffrn_reflns_limit_h_max 6
_diffrn_reflns_limit_h_min -6
_diffrn_reflns_limit_k_max 11
_diffrn_reflns_limit_k_min -11
_diffrn_reflns_limit_l_max 21
_diffrn_reflns_limit_l_min -18
_diffrn_reflns_number 4977
_diffrn_reflns_theta_full 25.02
_diffrn_reflns_theta_max 25.02
_diffrn_reflns_theta_min 2.22
_exptl_absorpt_coefficient_mu 0.296
_exptl_absorpt_correction_T_max 0.9431
_exptl_absorpt_correction_T_min 0.9217
_exptl_absorpt_correction_type multi-scan
_exptl_absorpt_process_details '(SADABS; Bruker, 2001)'
_exptl_crystal_colour colorless
_exptl_crystal_density_diffrn 1.392
_exptl_crystal_density_method 'not measured'
_exptl_crystal_description strip
_exptl_crystal_F_000 432
_exptl_crystal_size_max 0.28
_exptl_crystal_size_mid 0.22
_exptl_crystal_size_min 0.20
_refine_diff_density_max 0.136
_refine_diff_density_min -0.174
_refine_ls_extinction_method none
_refine_ls_goodness_of_fit_ref 1.051
_refine_ls_hydrogen_treatment constr
_refine_ls_matrix_type full
_refine_ls_number_parameters 128
_refine_ls_number_reflns 1755
_refine_ls_number_restraints 0
_refine_ls_restrained_S_all 1.051
_refine_ls_R_factor_all 0.0411
_refine_ls_R_factor_gt 0.0323
_refine_ls_shift/su_max 0.000
_refine_ls_shift/su_mean 0.000
_refine_ls_structure_factor_coef Fsqd
_refine_ls_weighting_details 'calc w=1/[\s^2^(Fo^2^)+(0.0294P)^2^+0.2664P] where P=(Fo^2^+2Fc^2^)/3'
_refine_ls_weighting_scheme calc
_refine_ls_wR_factor_gt 0.0715
_refine_ls_wR_factor_ref 0.0767
_reflns_number_gt 1453
_reflns_number_total 1755
_reflns_threshold_expression I>2sigma(I)
_cod_data_source_file ds2243sup1.cif
_cod_data_source_block I
_cod_original_sg_symbol_H-M 'P 21/n'
_cod_database_code 2239983
_cod_database_fobs_code 2239983

loop_
_symmetry_equiv_pos_as_xyz
'x, y, z'
'-x+1/2, y+1/2, -z+1/2'
'-x, -y, -z'
'x-1/2, -y-1/2, z-1/2'

loop_
_atom_site_type_symbol
_atom_site_label
_atom_site_fract_x
_atom_site_fract_y
_atom_site_fract_z
_atom_site_U_iso_or_equiv
_atom_site_adp_type
_atom_site_calc_flag
_atom_site_refinement_flags
_atom_site_occupancy
_atom_site_symmetry_multiplicity
S S1 0.66005(10) 0.44273(5) 0.08502(3) 0.05715(18) Uani d . 1 1
O O1 1.2294(3) 0.31388(12) 0.35509(7) 0.0530(4) Uani d . 1 1
H H1 1.3233 0.3747 0.3671 0.080 Uiso calc R 1 1
N N1 0.8498(2) 0.20284(13) 0.04543(7) 0.0369(3) Uani d . 1 1
N N2 0.6462(2) 0.12317(15) 0.04545(8) 0.0450(4) Uani d . 1 1
N N3 0.9755(3) 0.01570(15) 0.09366(8) 0.0475(4) Uani d . 1 1
C C1 0.7326(3) 0.01291(19) 0.07461(9) 0.0461(4) Uani d . 1 1
H H1A 0.6339 -0.0620 0.0817 0.055 Uiso calc R 1 1
C C2 1.0418(3) 0.13729(18) 0.07465(9) 0.0440(4) Uani d . 1 1
H H2 1.2004 0.1724 0.0808 0.053 Uiso calc R 1 1
C C3 0.8344(3) 0.34022(18) 0.02238(10) 0.0483(5) Uani d . 1 1
H H3A 0.7561 0.3442 -0.0257 0.058 Uiso calc R 1 1
H H3B 1.0006 0.3762 0.0185 0.058 Uiso calc R 1 1
C C4 0.8297(3) 0.40921(17) 0.16692(9) 0.0436(4) Uani d . 1 1
C C5 0.7646(3) 0.30194(19) 0.21040(10) 0.0487(5) Uani d . 1 1
H H5 0.6281 0.2499 0.1974 0.058 Uiso calc R 1 1
C C6 0.9001(4) 0.27158(18) 0.27266(10) 0.0487(5) Uani d . 1 1
H H6 0.8549 0.1990 0.3012 0.058 Uiso calc R 1 1
C C7 1.1036(3) 0.34846(16) 0.29307(9) 0.0403(4) Uani d . 1 1
C C8 1.1682(3) 0.45690(18) 0.25025(10) 0.0458(4) Uani d . 1 1
H H8 1.3035 0.5096 0.2636 0.055 Uiso calc R 1 1
C C9 1.0315(4) 0.48657(18) 0.18780(10) 0.0477(5) Uani d . 1 1
H H9 1.0757 0.5595 0.1594 0.057 Uiso calc R 1 1

loop_
_atom_site_aniso_label
_atom_site_aniso_U_11
_atom_site_aniso_U_22
_atom_site_aniso_U_33
_atom_site_aniso_U_12
_atom_site_aniso_U_13
_atom_site_aniso_U_23
S1 0.0629(3) 0.0550(3) 0.0531(3) 0.0208(2) -0.0116(2) -0.0047(2)
O1 0.0666(9) 0.0444(7) 0.0476(7) -0.0068(6) -0.0120(6) 0.0013(6)
N1 0.0317(7) 0.0419(8) 0.0370(8) -0.0003(6) -0.0013(6) -0.0019(6)
N2 0.0338(8) 0.0530(9) 0.0481(9) -0.0058(7) -0.0062(6) -0.0003(7)
N3 0.0478(9) 0.0500(9) 0.0443(9) 0.0054(7) -0.0067(7) 0.0001(7)
C1 0.0470(11) 0.0484(11) 0.0427(10) -0.0062(8) -0.0011(8) 0.0010(8)
C2 0.0309(9) 0.0542(12) 0.0466(10) 0.0011(8) -0.0041(7) -0.0057(9)
C3 0.0553(11) 0.0473(11) 0.0424(10) 0.0003(9) -0.0001(8) 0.0043(8)
C4 0.0471(10) 0.0402(10) 0.0434(10) 0.0082(8) -0.0015(8) -0.0072(8)
C5 0.0476(10) 0.0489(11) 0.0496(11) -0.0088(8) -0.0010(8) -0.0080(9)
C6 0.0609(12) 0.0402(10) 0.0449(10) -0.0115(9) 0.0023(9) 0.0005(8)
C7 0.0473(10) 0.0369(9) 0.0366(9) 0.0017(8) 0.0012(7) -0.0057(7)
C8 0.0463(10) 0.0414(10) 0.0495(11) -0.0077(8) -0.0002(8) -0.0027(8)
C9 0.0583(11) 0.0376(10) 0.0473(11) -0.0001(8) 0.0044(9) 0.0021(8)

loop_
_atom_type_symbol
_atom_type_description
_atom_type_scat_dispersion_real
_atom_type_scat_dispersion_imag
_atom_type_scat_source
C C 0.0033 0.0016 'International Tables Vol C Tables 4.2.6.8 and 6.1.1.4'
H H 0.0000 0.0000 'International Tables Vol C Tables 4.2.6.8 and 6.1.1.4'
N N 0.0061 0.0033 'International Tables Vol C Tables 4.2.6.8 and 6.1.1.4'
O O 0.0106 0.0060 'International Tables Vol C Tables 4.2.6.8 and 6.1.1.4'
S S 0.1246 0.1234 'International Tables Vol C Tables 4.2.6.8 and 6.1.1.4'

loop_
_geom_angle_atom_site_label_1
_geom_angle_atom_site_label_2
_geom_angle_atom_site_label_3
_geom_angle
C4 S1 C3 99.29(8)
C7 O1 H1 109.5
C2 N1 N2 109.56(14)
C2 N1 C3 128.98(15)
N2 N1 C3 121.22(14)
C1 N2 N1 102.31(13)
C2 N3 C1 102.59(15)
N2 C1 N3 115.15(16)
N2 C1 H1A 122.4
N3 C1 H1A 122.4
N3 C2 N1 110.40(15)
N3 C2 H2 124.8
N1 C2 H2 124.8
N1 C3 S1 112.49(12)
N1 C3 H3A 109.1
S1 C3 H3A 109.1
N1 C3 H3B 109.1
S1 C3 H3B 109.1
H3A C3 H3B 107.8
C9 C4 C5 118.74(17)
C9 C4 S1 121.27(14)
C5 C4 S1 119.97(14)
C6 C5 C4 120.68(17)
C6 C5 H5 119.7
C4 C5 H5 119.7
C5 C6 C7 120.46(17)
C5 C6 H6 119.8
C7 C6 H6 119.8
O1 C7 C6 117.77(15)
O1 C7 C8 123.04(15)
C6 C7 C8 119.19(16)
C9 C8 C7 120.00(17)
C9 C8 H8 120.0
C7 C8 H8 120.0
C8 C9 C4 120.93(17)
C8 C9 H9 119.5
C4 C9 H9 119.5

loop_
_geom_bond_atom_site_label_1
_geom_bond_atom_site_label_2
_geom_bond_distance
S1 C4 1.7753(18)
S1 C3 1.8146(18)
O1 C7 1.358(2)
O1 H1 0.8200
N1 C2 1.331(2)
N1 N2 1.3578(18)
N1 C3 1.440(2)
N2 C1 1.308(2)
N3 C2 1.317(2)
N3 C1 1.351(2)
C1 H1A 0.9300
C2 H2 0.9300
C3 H3A 0.9700
C3 H3B 0.9700
C4 C9 1.385(3)
C4 C5 1.386(3)
C5 C6 1.378(3)
C5 H5 0.9300
C6 C7 1.387(2)
C6 H6 0.9300
C7 C8 1.387(2)
C8 C9 1.382(2)
C8 H8 0.9300
C9 H9 0.9300

loop_
_geom_hbond_atom_site_label_D
_geom_hbond_atom_site_label_H
_geom_hbond_atom_site_label_A
_geom_hbond_site_symmetry_A
_geom_hbond_distance_DH
_geom_hbond_distance_HA
_geom_hbond_distance_DA
_geom_hbond_angle_DHA
O1 H1 N3 2_755 0.82 1.91 2.7290(19) 173.2
C2 H2 N2 1_655 0.93 2.55 3.318(2) 140.1

loop_
_geom_torsion_atom_site_label_1
_geom_torsion_atom_site_label_2
_geom_torsion_atom_site_label_3
_geom_torsion_atom_site_label_4
_geom_torsion
C2 N1 N2 C1 -0.58(18)
C3 N1 N2 C1 -175.34(14)
N1 N2 C1 N3 0.3(2)
C2 N3 C1 N2 0.1(2)
C1 N3 C2 N1 -0.45(19)
N2 N1 C2 N3 0.68(19)
C3 N1 C2 N3 174.91(15)
C2 N1 C3 S1 -105.58(18)
N2 N1 C3 S1 68.07(18)
C4 S1 C3 N1 55.54(14)
C3 S1 C4 C9 89.51(16)
C3 S1 C4 C5 -88.92(16)
C9 C4 C5 C6 -0.9(3)
S1 C4 C5 C6 177.54(14)
C4 C5 C6 C7 0.3(3)
C5 C6 C7 O1 179.81(16)
C5 C6 C7 C8 0.4(3)
O1 C7 C8 C9 -179.87(16)
C6 C7 C8 C9 -0.5(3)
C7 C8 C9 C4 -0.1(3)
C5 C4 C9 C8 0.8(3)
S1 C4 C9 C8 -177.62(13)
